data_6000276
loop_
_publ_author_name
'Klosters, G.'
'Jansen, M.'

_publ_section_title
;
 Neutron diffraction study of the low-temperature phases of sodium oxide
 nitrite, Na3ONO2
;
_journal_name_full 'Journal of Solid State Chemistry'
_journal_page_first 267
_journal_page_last 275
_journal_paper_doi 10.1006/jssc.1999.8263
_journal_volume 145
_journal_year 1999
_chemical_formula_sum 'N Na3 O3'
_space_group_name_H-M_alt 'P 4/m b m'
_cell_angle_alpha 90.000
_cell_angle_beta 90.000
_cell_angle_gamma 90.000
_cell_length_a 6.4651
_cell_length_b 6.4651
_cell_length_c 4.6238
_cell_volume 193.27
_diffrn_ambient_temperature 125
_cod_database_code 6000276

loop_
_atom_site_label
_atom_site_fract_x
_atom_site_fract_y
_atom_site_fract_z
? ? ? ?
